data_1570184
loop_
_publ_author_name
'Vainauskas, Jogirdas'
'Borchers, Tristan H.'
'Arhangelskis, Mihails'
'McCormick McPherson, Laura J'
'Spilfogel, Toni S.'
'Hamzehpoor, Ehsan'
'Topi&#x107;, Filip'
'Coles, Simon J.'
'Perepichka, Dmytro F.'
'Barrett, Christopher J.'
'Fri&#x161;&#x10d;i&#x107;, Tomislav'

_publ_section_title
;
 Halogen bonding with carbon: directional assembly of non-derivatised
 aromatic carbon systems into robust supramolecular ladder architectures.
;
_journal_issue 45
_journal_name_full 'Chemical science'
_journal_page_first 13031
_journal_page_last 13041
_journal_paper_doi 10.1039/d3sc04191c
_journal_volume 14
_journal_year 2023
_chemical_formula_moiety '2(C6 F4 I2), C24 H12'
_chemical_formula_sum 'C36 H12 F8 I4'
_chemical_formula_weight 1104.06
_space_group_crystal_system triclinic
_space_group_IT_number 2
_space_group_name_Hall '-P 1'
_space_group_name_H-M_alt 'P -1'
_atom_sites_solution_hydrogens geom
_audit_creation_date 2022-01-13
_audit_creation_method
;
Olex2 1.3
(compiled 2020.11.12 svn.r5f609507 for OlexSys, GUI svn.r6408)
;
_audit_update_record
;
2023-04-25 deposited with the CCDC.	2023-10-09 downloaded from the CCDC.
;
_cell_angle_alpha 104.396(6)
_cell_angle_beta 97.493(5)
_cell_angle_gamma 95.668(6)
_cell_formula_units_Z 1
_cell_length_a 5.7028(6)
_cell_length_b 10.2278(12)
_cell_length_c 14.3969(15)
_cell_measurement_reflns_used 4866
_cell_measurement_temperature 183(2)
_cell_measurement_theta_max 71.86
_cell_measurement_theta_min 4.51
_cell_volume 798.86(15)
_computing_cell_refinement 'Bruker SAINT'
_computing_data_collection 'Bruker APEX3'
_computing_data_reduction 'Bruker SAINT'
_computing_molecular_graphics 'Olex2 1.3 (Dolomanov et al., 2009)'
_computing_publication_material 'Olex2 1.3 (Dolomanov et al., 2009)'
_computing_structure_refinement 'SHELXL-2018/3 (Sheldrick, 2018)'
_computing_structure_solution 'SHELXT 2014/5 (Sheldrick, 2014)'
_diffrn_ambient_temperature 183(2)
_diffrn_measured_fraction_theta_full 0.989
_diffrn_measured_fraction_theta_max 0.981
_diffrn_measurement_device_type 'Bruker D8 Venture, Dual, Cu at zero, PHOTON II'
_diffrn_measurement_method '\f and \w scans'
_diffrn_radiation_type CuK\a
_diffrn_radiation_wavelength 1.54178
_diffrn_reflns_av_R_equivalents 0.0494
_diffrn_reflns_av_unetI/netI 0.0496
_diffrn_reflns_Laue_measured_fraction_full 0.989
_diffrn_reflns_Laue_measured_fraction_max 0.981
_diffrn_reflns_limit_h_max 5
_diffrn_reflns_limit_h_min -7
_diffrn_reflns_limit_k_max 12
_diffrn_reflns_limit_k_min -12
_diffrn_reflns_limit_l_max 17
_diffrn_reflns_limit_l_min -17
_diffrn_reflns_number 10608
_diffrn_reflns_point_group_measured_fraction_full 0.989
_diffrn_reflns_point_group_measured_fraction_max 0.981
_diffrn_reflns_theta_full 67.679
_diffrn_reflns_theta_max 72.747
_diffrn_reflns_theta_min 4.505
_diffrn_source 'micro-focus sealed X-ray tube'
_exptl_absorpt_coefficient_mu 31.298
_exptl_absorpt_correction_T_max 0.7536
_exptl_absorpt_correction_T_min 0.1942
_exptl_absorpt_correction_type multi-scan
_exptl_absorpt_process_details 'SADABS-2016/2 (Krause, Herbst-Irmer, Sheldrick & Stalke, 2015)'
_exptl_crystal_colour yellow
_exptl_crystal_colour_primary yellow
_exptl_crystal_density_diffrn 2.295
_exptl_crystal_density_method 'not measured'
_exptl_crystal_description plate
_exptl_crystal_F_000 512
_exptl_crystal_preparation Luminescent
_exptl_crystal_recrystallization_method 'Re-crystallisation from solvent: DCM'
_exptl_crystal_size_max 0.29
_exptl_crystal_size_mid 0.21
_exptl_crystal_size_min 0.06
_refine_diff_density_max 3.305
_refine_diff_density_min -2.269
_refine_diff_density_rms 0.184
_refine_ls_extinction_method none
_refine_ls_goodness_of_fit_ref 1.085
_refine_ls_hydrogen_treatment constr
_refine_ls_matrix_type full
_refine_ls_number_parameters 217
_refine_ls_number_reflns 3107
_refine_ls_number_restraints 174
_refine_ls_restrained_S_all 1.061
_refine_ls_R_factor_all 0.0889
_refine_ls_R_factor_gt 0.0697
_refine_ls_shift/su_max 0.000
_refine_ls_shift/su_mean 0.000
_refine_ls_structure_factor_coef Fsqd
_refine_ls_weighting_details 'w=1/[\s^2^(Fo^2^)+(0.0686P)^2^+9.6729P] where P=(Fo^2^+2Fc^2^)/3'
_refine_ls_weighting_scheme calc
_refine_ls_wR_factor_gt 0.1745
_refine_ls_wR_factor_ref 0.1923
_reflns_Friedel_coverage 0.000
_reflns_number_gt 2344
_reflns_number_total 3107
_reflns_threshold_expression 'I > 2\s(I)'
_cod_data_source_file d3sc04191c3.cif
_cod_data_source_block s12runs_a
_cod_depositor_comments 'Adding full bibliography for 1570178--1570188.cif.'
_cod_database_code 1570184
_shelx_shelxl_version_number 2018/3
_shelx_space_group_comment
;
The symmetry employed for this shelxl refinement is uniquely defined
by the following loop, which should always be used as a source of
symmetry information in preference to the above space-group names.
They are only intended as comments.
;
_olex2_refinement_description
;
1. Rigid body (RIGU) restrains
 All non-hydrogen atoms
 with sigma for 1-2 distances of 0.004 and sigma for 1-3 distances of 0.004
2.a Aromatic/amide H refined with riding coordinates:
 C1B(H1B), C2B(H2B), C4B(H4B), C5B(H5B), C7B(H7B), C8B(H8B)
;
_olex2_submission_special_instructions 'No special instructions were received'

loop_
_space_group_symop_operation_xyz
'x, y, z'
'-x, -y, -z'

loop_
_atom_site_label
_atom_site_type_symbol
_atom_site_fract_x
_atom_site_fract_y
_atom_site_fract_z
_atom_site_U_iso_or_equiv
_atom_site_adp_type
_atom_site_occupancy
_atom_site_site_symmetry_order
_atom_site_calc_flag
_atom_site_refinement_flags_posn
_atom_site_refinement_flags_adp
_atom_site_refinement_flags_occupancy
_atom_site_disorder_assembly
_atom_site_disorder_group
I1A I 0.88404(14) 0.20987(10) 0.63309(6) 0.0681(3) Uani 1 1 d . . . . .
F1A F 0.7362(17) 0.0401(9) 0.4070(6) 0.091(3) Uani 1 1 d . . . . .
I2A I 0.01482(13) 0.27155(10) 0.26431(6) 0.0699(3) Uani 1 1 d . . . . .
F2A F 0.4057(16) 0.0649(8) 0.2663(5) 0.080(2) Uani 1 1 d . . . . .
F3A F 0.1698(17) 0.4326(10) 0.4858(6) 0.096(3) Uani 1 1 d . . . . .
F4A F 0.5011(16) 0.4106(9) 0.6255(5) 0.089(3) Uani 1 1 d . . . . .
C1A C 0.6259(18) 0.2244(12) 0.5212(7) 0.048(2) Uani 1 1 d . . . . .
C2A C 0.594(2) 0.1374(12) 0.4268(8) 0.051(2) Uani 1 1 d . . . . .
C3A C 0.423(2) 0.1504(12) 0.3550(7) 0.054(2) Uani 1 1 d . . . . .
C4A C 0.2756(18) 0.2486(11) 0.3728(7) 0.048(2) Uani 1 1 d . . . . .
C5A C 0.302(2) 0.3332(13) 0.4650(8) 0.058(3) Uani 1 1 d . . . . .
C6A C 0.481(2) 0.3210(13) 0.5380(7) 0.056(3) Uani 1 1 d . . . . .
C1B C -0.338(3) 0.7123(18) 1.1695(9) 0.084(4) Uani 1 1 d . . . . .
H1B H -0.445610 0.738576 1.213693 0.101 Uiso 1 1 calc R U . . .
C2B C -0.197(3) 0.8113(16) 1.1459(10) 0.082(3) Uani 1 1 d . . . . .
H2B H -0.211337 0.904255 1.173162 0.099 Uiso 1 1 calc R U . . .
C3B C -0.035(3) 0.7797(12) 1.0839(9) 0.068(3) Uani 1 1 d . . . . .
C4B C 0.109(3) 0.8769(13) 1.0582(10) 0.084(3) Uani 1 1 d . . . . .
H4B H 0.099891 0.970579 1.085650 0.101 Uiso 1 1 calc R U . . .
C5B C 0.266(3) 0.8410(13) 0.9928(9) 0.075(3) Uani 1 1 d . . . . .
H5B H 0.359244 0.910618 0.975111 0.090 Uiso 1 1 calc R U . . .
C6B C 0.291(2) 0.7069(13) 0.9535(8) 0.067(3) Uani 1 1 d . . . . .
C7B C 0.454(3) 0.6681(19) 0.8908(9) 0.085(3) Uani 1 1 d . . . . .
H7B H 0.554783 0.736866 0.875536 0.102 Uiso 1 1 calc R U . . .
C8B C 0.474(3) 0.533(2) 0.8505(9) 0.083(3) Uani 1 1 d . . . . .
H8B H 0.588418 0.511955 0.808705 0.100 Uiso 1 1 calc R U . . .
C9B C 0.329(2) 0.4260(16) 0.8693(8) 0.068(3) Uani 1 1 d . . . . .
C10B C 0.1649(19) 0.4638(12) 0.9342(7) 0.051(2) Uani 1 1 d . . . . .
C11B C 0.146(2) 0.6025(11) 0.9761(7) 0.052(2) Uani 1 1 d . . . . .
C12B C -0.013(2) 0.6398(11) 1.0417(7) 0.051(2) Uani 1 1 d . . . . .

loop_
_atom_site_aniso_label
_atom_site_aniso_U_11
_atom_site_aniso_U_22
_atom_site_aniso_U_33
_atom_site_aniso_U_23
_atom_site_aniso_U_13
_atom_site_aniso_U_12
I1A 0.0541(5) 0.0979(7) 0.0538(5) 0.0299(4) -0.0106(3) 0.0184(4)
F1A 0.106(6) 0.088(5) 0.075(5) 0.003(4) 0.006(5) 0.058(5)
I2A 0.0512(5) 0.1052(7) 0.0549(5) 0.0407(4) -0.0149(3) -0.0010(4)
F2A 0.101(6) 0.081(5) 0.041(3) -0.008(3) -0.004(4) 0.016(4)
F3A 0.105(6) 0.125(7) 0.065(5) 0.013(5) 0.010(4) 0.082(6)
F4A 0.107(6) 0.114(6) 0.034(3) -0.007(3) -0.003(4) 0.052(5)
C1A 0.042(5) 0.070(6) 0.034(4) 0.017(4) -0.003(4) 0.018(4)
C2A 0.051(5) 0.060(6) 0.041(4) 0.007(4) 0.005(4) 0.020(4)
C3A 0.055(6) 0.065(6) 0.033(4) 0.006(4) -0.008(4) 0.007(4)
C4A 0.046(5) 0.064(6) 0.033(4) 0.018(4) -0.005(4) 0.005(4)
C5A 0.062(6) 0.081(7) 0.035(4) 0.012(4) 0.002(4) 0.037(6)
C6A 0.058(6) 0.080(7) 0.024(4) 0.005(4) -0.005(4) 0.027(5)
C1B 0.083(9) 0.112(10) 0.037(6) -0.009(6) -0.025(5) 0.039(7)
C2B 0.096(9) 0.083(8) 0.048(6) -0.008(6) -0.033(5) 0.040(6)
C3B 0.087(7) 0.055(5) 0.044(5) 0.000(4) -0.037(4) 0.014(5)
C4B 0.123(10) 0.049(6) 0.055(7) 0.004(5) -0.045(5) -0.002(6)
C5B 0.095(9) 0.057(5) 0.053(6) 0.022(5) -0.048(5) -0.025(5)
C6B 0.072(7) 0.075(5) 0.043(5) 0.028(5) -0.027(4) -0.019(5)
C7B 0.071(8) 0.135(9) 0.043(6) 0.044(6) -0.022(4) -0.021(7)
C8B 0.062(7) 0.152(9) 0.035(6) 0.036(6) -0.008(5) 0.003(7)
C9B 0.052(6) 0.107(8) 0.031(5) 0.003(5) -0.019(4) 0.009(5)
C10B 0.049(5) 0.069(5) 0.025(4) 0.010(4) -0.017(3) 0.003(4)
C11B 0.052(5) 0.059(5) 0.037(5) 0.018(4) -0.024(3) -0.005(4)
C12B 0.055(6) 0.048(5) 0.038(5) 0.007(4) -0.024(4) 0.005(4)

loop_
_atom_type_symbol
_atom_type_description
_atom_type_scat_dispersion_real
_atom_type_scat_dispersion_imag
_atom_type_scat_source
C C 0.0181 0.0091 'International Tables Vol C Tables 4.2.6.8 and 6.1.1.4'
H H 0.0000 0.0000 'International Tables Vol C Tables 4.2.6.8 and 6.1.1.4'
F F 0.0727 0.0534 'International Tables Vol C Tables 4.2.6.8 and 6.1.1.4'
I I -0.3257 6.8362 'International Tables Vol C Tables 4.2.6.8 and 6.1.1.4'

loop_
_geom_angle_atom_site_label_1
_geom_angle_atom_site_label_2
_geom_angle_atom_site_label_3
_geom_angle
_geom_angle_site_symmetry_1
_geom_angle_site_symmetry_3
_geom_angle_publ_flag
C2A C1A I1A 123.0(7) . . ?
C6A C1A I1A 119.7(7) . . ?
C6A C1A C2A 117.3(9) . . ?
F1A C2A C1A 119.1(9) . . ?
F1A C2A C3A 119.5(10) . . ?
C3A C2A C1A 121.3(10) . . ?
F2A C3A C2A 118.1(10) . . ?
F2A C3A C4A 120.9(9) . . ?
C2A C3A C4A 121.0(10) . . ?
C3A C4A I2A 121.8(7) . . ?
C3A C4A C5A 118.4(9) . . ?
C5A C4A I2A 119.8(8) . . ?
F3A C5A C4A 121.0(10) . . ?
F3A C5A C6A 118.6(10) . . ?
C4A C5A C6A 120.3(10) . . ?
F4A C6A C1A 121.5(9) . . ?
F4A C6A C5A 116.8(10) . . ?
C1A C6A C5A 121.7(10) . . ?
C2B C1B H1B 119.0 . . ?
C2B C1B C9B 122.0(15) . 2_567 ?
C9B C1B H1B 119.0 2_567 . ?
C1B C2B H2B 119.2 . . ?
C1B C2B C3B 121.6(14) . . ?
C3B C2B H2B 119.2 . . ?
C2B C3B C4B 123.1(14) . . ?
C2B C3B C12B 119.7(14) . . ?
C4B C3B C12B 117.2(14) . . ?
C3B C4B H4B 119.2 . . ?
C3B C4B C5B 121.5(13) . . ?
C5B C4B H4B 119.2 . . ?
C4B C5B H5B 119.3 . . ?
C6B C5B C4B 121.3(13) . . ?
C6B C5B H5B 119.3 . . ?
C5B C6B C7B 122.6(13) . . ?
C5B C6B C11B 119.7(14) . . ?
C7B C6B C11B 117.7(13) . . ?
C6B C7B H7B 119.0 . . ?
C8B C7B C6B 122.1(14) . . ?
C8B C7B H7B 119.0 . . ?
C7B C8B H8B 119.0 . . ?
C7B C8B C9B 122.0(14) . . ?
C9B C8B H8B 119.0 . . ?
C1B C9B C8B 125.0(14) 2_567 . ?
C1B C9B C10B 118.4(14) 2_567 . ?
C8B C9B C10B 116.6(13) . . ?
C9B C10B C12B 119.9(11) . 2_567 ?
C11B C10B C9B 121.4(12) . . ?
C11B C10B C12B 118.7(10) . 2_567 ?
C6B C11B C10B 120.2(12) . . ?
C12B C11B C6B 118.4(11) . . ?
C12B C11B C10B 121.4(10) . . ?
C3B C12B C10B 118.3(12) . 2_567 ?
C11B C12B C3B 121.8(12) . . ?
C11B C12B C10B 119.9(10) . 2_567 ?

loop_
_geom_bond_atom_site_label_1
_geom_bond_atom_site_label_2
_geom_bond_distance
_geom_bond_site_symmetry_2
_geom_bond_publ_flag
I1A C1A 2.080(9) . ?
F1A C2A 1.344(12) . ?
I2A C4A 2.086(10) . ?
F2A C3A 1.342(12) . ?
F3A C5A 1.323(13) . ?
F4A C6A 1.345(12) . ?
C1A C2A 1.405(14) . ?
C1A C6A 1.346(15) . ?
C2A C3A 1.367(15) . ?
C3A C4A 1.371(16) . ?
C4A C5A 1.373(15) . ?
C5A C6A 1.404(14) . ?
C1B H1B 0.9500 . ?
C1B C2B 1.37(2) . ?
C1B C9B 1.40(2) 2_567 ?
C2B H2B 0.9500 . ?
C2B C3B 1.37(2) . ?
C3B C4B 1.38(2) . ?
C3B C12B 1.433(16) . ?
C4B H4B 0.9500 . ?
C4B C5B 1.40(2) . ?
C5B H5B 0.9500 . ?
C5B C6B 1.376(19) . ?
C6B C7B 1.40(2) . ?
C6B C11B 1.413(16) . ?
C7B H7B 0.9500 . ?
C7B C8B 1.38(2) . ?
C8B H8B 0.9500 . ?
C8B C9B 1.41(2) . ?
C9B C10B 1.420(17) . ?
C10B C11B 1.418(16) . ?
C10B C12B 1.439(16) 2_567 ?
C11B C12B 1.404(17) . ?
